data_1559343
loop_
_publ_author_name
'Jiang, He'
'Tao, Ye'
'Jin, Jibiao'
'Dai, Yizhong'
'Xian, Lijie'
'Wang, Jun'
'Wang, Shuang'
'Chen, Runfeng'
'Zheng, Chao'
'Huang, Wei'

_publ_section_title
;
 Resonance-driven dynamically bipolar organic semiconductors for
 high-performance optoelectronic applications
;
_journal_issue 12
_journal_name_full 'Materials Horizons'
_journal_page_first 3298
_journal_page_last 3304
_journal_paper_doi 10.1039/D0MH01252A
_journal_volume 7
_journal_year 2020
_chemical_formula_moiety 'C25 H16 N2 O'
_chemical_formula_sum 'C25 H16 N2 O'
_chemical_formula_weight 360.40
_space_group_crystal_system monoclinic
_space_group_IT_number 14
_space_group_name_Hall '-P 2ybc'
_space_group_name_H-M_alt 'P 1 21/c 1'
_atom_sites_solution_hydrogens geom
_atom_sites_solution_primary direct
_audit_creation_date 2020-09-18
_audit_creation_method
;
Olex2 1.2-beta
(compiled 2016.11.07 svn.r3352 for OlexSys, GUI svn.r5261)
;
_audit_update_record
;
2020-09-18 deposited with the CCDC.	2020-10-08 downloaded from the CCDC.
;
_cell_angle_alpha 90
_cell_angle_beta 110.185(15)
_cell_angle_gamma 90
_cell_formula_units_Z 4
_cell_length_a 16.125(12)
_cell_length_b 5.437(4)
_cell_length_c 22.259(17)
_cell_measurement_reflns_used 3826
_cell_measurement_temperature 299(2)
_cell_measurement_theta_max 27.82
_cell_measurement_theta_min 2.53
_cell_volume 1832(2)
_computing_cell_refinement 'SAINT V8.38A (?, 2016)'
_computing_data_reduction 'SAINT V8.38A (?, 2016)'
_computing_molecular_graphics 'Olex2 (Dolomanov et al., 2009)'
_computing_publication_material 'Olex2 (Dolomanov et al., 2009)'
_computing_structure_refinement 'ShelXL (Sheldrick, 2015)'
_computing_structure_solution 'ShelXS (Sheldrick, 2008)'
_diffrn_ambient_temperature 298.95
_diffrn_measured_fraction_theta_full 0.980
_diffrn_measured_fraction_theta_max 0.962
_diffrn_measurement_device_type 'Bruker APEX-II CCD'
_diffrn_measurement_method '\f and \w scans'
_diffrn_radiation_type MoK\a
_diffrn_radiation_wavelength 0.71073
_diffrn_reflns_av_R_equivalents 0.0669
_diffrn_reflns_av_unetI/netI 0.0896
_diffrn_reflns_Laue_measured_fraction_full 0.980
_diffrn_reflns_Laue_measured_fraction_max 0.962
_diffrn_reflns_limit_h_max 21
_diffrn_reflns_limit_h_min -20
_diffrn_reflns_limit_k_max 7
_diffrn_reflns_limit_k_min -6
_diffrn_reflns_limit_l_max 20
_diffrn_reflns_limit_l_min -29
_diffrn_reflns_number 9288
_diffrn_reflns_point_group_measured_fraction_full 0.980
_diffrn_reflns_point_group_measured_fraction_max 0.962
_diffrn_reflns_theta_full 26.000
_diffrn_reflns_theta_max 28.106
_diffrn_reflns_theta_min 2.725
_diffrn_standards_number 0
_exptl_absorpt_coefficient_mu 0.081
_exptl_absorpt_correction_T_max 0.7457
_exptl_absorpt_correction_T_min 0.5085
_exptl_absorpt_correction_type multi-scan
_exptl_absorpt_process_details
;
SADABS-2016/2 (Bruker,2016/2) was used for absorption correction.
wR2(int) was 0.1059 before and 0.0693 after correction.
The Ratio of minimum to maximum transmission is 0.6819.
The \l/2 correction factor is Not present.
;
_exptl_crystal_colour 'clear light colourless'
_exptl_crystal_colour_lustre clear
_exptl_crystal_colour_modifier light
_exptl_crystal_colour_primary colourless
_exptl_crystal_density_diffrn 1.307
_exptl_crystal_description block
_exptl_crystal_F_000 752
_exptl_crystal_size_max 0.14
_exptl_crystal_size_mid 0.13
_exptl_crystal_size_min 0.12
_refine_diff_density_max 0.328
_refine_diff_density_min -0.385
_refine_diff_density_rms 0.074
_refine_ls_extinction_method none
_refine_ls_goodness_of_fit_ref 1.050
_refine_ls_hydrogen_treatment constr
_refine_ls_matrix_type full
_refine_ls_number_parameters 253
_refine_ls_number_reflns 4303
_refine_ls_number_restraints 0
_refine_ls_restrained_S_all 1.050
_refine_ls_R_factor_all 0.1459
_refine_ls_R_factor_gt 0.0903
_refine_ls_shift/su_max 0.000
_refine_ls_shift/su_mean 0.000
_refine_ls_structure_factor_coef Fsqd
_refine_ls_weighting_details 'w=1/[\s^2^(Fo^2^)+(0.1370P)^2^+0.7952P] where P=(Fo^2^+2Fc^2^)/3'
_refine_ls_weighting_scheme calc
_refine_ls_wR_factor_gt 0.2255
_refine_ls_wR_factor_ref 0.2675
_reflns_Friedel_coverage 0.000
_reflns_number_gt 2548
_reflns_number_total 4303
_reflns_threshold_expression 'I > 2\s(I)'
_cod_data_source_file d0mh01252a2.cif
_cod_data_source_block 111
_cod_depositor_comments 'Adding full bibliography for 1559342--1559343.cif.'
_cod_database_code 1559343
_shelx_space_group_comment
;
The symmetry employed for this shelxl refinement is uniquely defined
by the following loop, which should always be used as a source of
symmetry information in preference to the above space-group names.
They are only intended as comments.
;
_olex2_refinement_description
;
1. Fixed Uiso
 At 1.2 times of:
  All C(H) groups
2.a Aromatic/amide H refined with riding coordinates:
 C12(H12), C13(H13), C15(H15), C16(H16), C17(H17), C18(H18), C19(H19),
 C20(H20), C21(H21), C22(H22), C23(H23), C24(H24), C25(H25), C26(H26), C27(H27),
  C28(H28)
;
_shelx_shelxl_version_number 2016/6
_olex2_submission_special_instructions 'No special instructions were received'

loop_
_space_group_symop_operation_xyz
'x, y, z'
'-x, y+1/2, -z+1/2'
'-x, -y, -z'
'x, -y-1/2, z-1/2'

loop_
_atom_site_label
_atom_site_type_symbol
_atom_site_fract_x
_atom_site_fract_y
_atom_site_fract_z
_atom_site_U_iso_or_equiv
_atom_site_adp_type
_atom_site_occupancy
_atom_site_site_symmetry_order
_atom_site_calc_flag
_atom_site_refinement_flags_posn
_atom_site_refinement_flags_adp
_atom_site_refinement_flags_occupancy
_atom_site_disorder_assembly
_atom_site_disorder_group
O1 O 0.07783(14) 0.2745(5) 0.49323(11) 0.0560(6) Uani 1 1 d . . . . .
N2 N 0.17762(16) 0.3554(5) 0.44299(11) 0.0424(6) Uani 1 1 d . . . . .
N3 N 0.22406(16) 0.1822(5) 0.54678(12) 0.0434(6) Uani 1 1 d . . . . .
C4 C 0.2143(2) -0.0063(5) 0.58793(13) 0.0410(7) Uani 1 1 d . . . . .
C5 C 0.23986(19) 0.2495(5) 0.41818(14) 0.0420(7) Uani 1 1 d . . . . .
C6 C 0.2338(2) 0.3740(5) 0.36097(14) 0.0429(7) Uani 1 1 d . . . . .
C7 C 0.1644(2) 0.5593(6) 0.34954(14) 0.0426(7) Uani 1 1 d . . . . .
C8 C 0.3564(2) 0.1468(6) 0.63043(14) 0.0424(7) Uani 1 1 d . . . . .
C9 C 0.12992(19) 0.5411(5) 0.39938(14) 0.0424(7) Uani 1 1 d . . . . .
C10 C 0.2962(2) -0.0362(6) 0.63887(14) 0.0427(7) Uani 1 1 d . . . . .
C11 C 0.31153(19) 0.2797(5) 0.57399(14) 0.0417(7) Uani 1 1 d . . . . .
C12 C 0.3512(2) 0.4727(6) 0.55390(16) 0.0511(8) Uani 1 1 d . . . . .
H12 H 0.320867 0.561076 0.517076 0.061 Uiso 1 1 calc R . . . .
C13 C 0.2982(2) 0.0533(6) 0.44036(17) 0.0512(8) Uani 1 1 d . . . . .
H13 H 0.301278 -0.031264 0.477399 0.061 Uiso 1 1 calc R . . . .
C14 C 0.1534(2) 0.2713(5) 0.49385(14) 0.0416(7) Uani 1 1 d . . . . .
C15 C 0.1416(2) -0.1569(6) 0.58135(15) 0.0498(8) Uani 1 1 d . . . . .
H15 H 0.088017 -0.134489 0.548263 0.060 Uiso 1 1 calc R . . . .
C16 C 0.4388(2) 0.5311(7) 0.59097(19) 0.0592(9) Uani 1 1 d . . . . .
H16 H 0.467218 0.659166 0.578188 0.071 Uiso 1 1 calc R . . . .
C17 C 0.0636(2) 0.6982(6) 0.40302(16) 0.0519(8) Uani 1 1 d . . . . .
H17 H 0.040666 0.685360 0.435920 0.062 Uiso 1 1 calc R . . . .
C18 C 0.1320(2) 0.7398(6) 0.30212(16) 0.0549(9) Uani 1 1 d . . . . .
H18 H 0.154626 0.753872 0.269076 0.066 Uiso 1 1 calc R . . . .
C19 C 0.1531(3) -0.3416(7) 0.62646(17) 0.0564(9) Uani 1 1 d . . . . .
H19 H 0.105900 -0.445368 0.623345 0.068 Uiso 1 1 calc R . . . .
C20 C 0.3049(2) -0.2252(6) 0.68319(15) 0.0515(8) Uani 1 1 d . . . . .
H20 H 0.358005 -0.248413 0.716671 0.062 Uiso 1 1 calc R . . . .
C21 C 0.2878(2) 0.3041(7) 0.32681(17) 0.0552(9) Uani 1 1 d . . . . .
H21 H 0.284458 0.385880 0.289340 0.066 Uiso 1 1 calc R . . . .
C22 C 0.3512(2) -0.0116(7) 0.40559(19) 0.0607(10) Uani 1 1 d . . . . .
H22 H 0.391000 -0.140643 0.419883 0.073 Uiso 1 1 calc R . . . .
C23 C 0.4444(2) 0.2090(7) 0.66684(17) 0.0573(9) Uani 1 1 d . . . . .
H23 H 0.474917 0.122036 0.703856 0.069 Uiso 1 1 calc R . . . .
C24 C 0.0664(3) 0.8955(7) 0.30520(18) 0.0639(10) Uani 1 1 d . . . . .
H24 H 0.044029 1.014727 0.273800 0.077 Uiso 1 1 calc R . . . .
C25 C 0.2337(3) -0.3770(7) 0.67675(16) 0.0582(9) Uani 1 1 d . . . . .
H25 H 0.239119 -0.503726 0.705925 0.070 Uiso 1 1 calc R . . . .
C26 C 0.3462(3) 0.1129(7) 0.34911(19) 0.0621(10) Uani 1 1 d . . . . .
H26 H 0.382719 0.065650 0.326658 0.075 Uiso 1 1 calc R . . . .
C27 C 0.0331(2) 0.8756(7) 0.35513(18) 0.0605(10) Uani 1 1 d . . . . .
H27 H -0.010823 0.984056 0.356536 0.073 Uiso 1 1 calc R . . . .
C28 C 0.4843(2) 0.3997(7) 0.64692(19) 0.0637(10) Uani 1 1 d . . . . .
H28 H 0.542238 0.442253 0.670765 0.076 Uiso 1 1 calc R . . . .

loop_
_atom_site_aniso_label
_atom_site_aniso_U_11
_atom_site_aniso_U_22
_atom_site_aniso_U_33
_atom_site_aniso_U_23
_atom_site_aniso_U_13
_atom_site_aniso_U_12
O1 0.0434(12) 0.0807(16) 0.0420(13) 0.0081(12) 0.0122(10) 0.0023(11)
N2 0.0461(14) 0.0508(14) 0.0279(12) 0.0018(11) 0.0097(11) 0.0043(11)
N3 0.0442(13) 0.0507(14) 0.0302(13) 0.0033(11) 0.0063(11) -0.0033(11)
C4 0.0495(16) 0.0488(16) 0.0242(13) -0.0018(12) 0.0118(12) 0.0027(13)
C5 0.0428(15) 0.0492(16) 0.0317(15) -0.0034(13) 0.0099(13) -0.0038(13)
C6 0.0472(16) 0.0476(16) 0.0321(15) -0.0055(13) 0.0113(13) -0.0084(13)
C7 0.0456(16) 0.0476(16) 0.0303(15) -0.0033(13) 0.0076(13) -0.0074(13)
C8 0.0446(16) 0.0503(17) 0.0304(15) -0.0027(13) 0.0104(13) 0.0023(13)
C9 0.0437(16) 0.0482(16) 0.0281(14) 0.0002(13) 0.0031(12) -0.0019(13)
C10 0.0505(17) 0.0510(17) 0.0262(14) -0.0051(13) 0.0129(13) 0.0045(13)
C11 0.0417(15) 0.0480(16) 0.0305(15) -0.0045(13) 0.0062(12) 0.0005(13)
C12 0.0564(19) 0.0511(18) 0.0421(17) -0.0002(14) 0.0121(15) -0.0066(15)
C13 0.0573(19) 0.0481(17) 0.0445(18) -0.0035(15) 0.0130(15) 0.0052(15)
C14 0.0460(17) 0.0476(16) 0.0295(15) 0.0002(13) 0.0109(13) 0.0030(13)
C15 0.0518(18) 0.063(2) 0.0332(16) 0.0005(15) 0.0131(14) -0.0077(15)
C16 0.056(2) 0.061(2) 0.060(2) -0.0050(18) 0.0186(18) -0.0152(17)
C17 0.0506(18) 0.0596(19) 0.0393(17) -0.0070(15) 0.0077(15) 0.0026(15)
C18 0.062(2) 0.062(2) 0.0333(16) 0.0055(15) 0.0058(15) -0.0079(17)
C19 0.069(2) 0.062(2) 0.0452(19) -0.0041(16) 0.0295(18) -0.0125(17)
C20 0.066(2) 0.0577(19) 0.0302(16) 0.0073(14) 0.0151(15) 0.0096(16)
C21 0.059(2) 0.066(2) 0.0452(19) -0.0081(17) 0.0237(16) -0.0094(17)
C22 0.057(2) 0.057(2) 0.063(2) -0.0086(18) 0.0143(18) 0.0068(16)
C23 0.0491(18) 0.070(2) 0.0438(18) 0.0000(17) 0.0050(15) -0.0010(17)
C24 0.067(2) 0.061(2) 0.048(2) 0.0112(17) -0.0002(18) 0.0026(18)
C25 0.084(3) 0.059(2) 0.0349(17) 0.0073(15) 0.0251(18) 0.0018(18)
C26 0.061(2) 0.076(2) 0.057(2) -0.0171(19) 0.0297(19) -0.0033(19)
C27 0.060(2) 0.057(2) 0.052(2) 0.0063(17) 0.0029(17) 0.0111(17)
C28 0.0487(19) 0.077(2) 0.055(2) -0.0070(19) 0.0047(17) -0.0065(18)

loop_
_atom_type_symbol
_atom_type_description
_atom_type_scat_dispersion_real
_atom_type_scat_dispersion_imag
_atom_type_scat_source
C C 0.0033 0.0016 'International Tables Vol C Tables 4.2.6.8 and 6.1.1.4'
H H 0.0000 0.0000 'International Tables Vol C Tables 4.2.6.8 and 6.1.1.4'
N N 0.0061 0.0033 'International Tables Vol C Tables 4.2.6.8 and 6.1.1.4'
O O 0.0106 0.0060 'International Tables Vol C Tables 4.2.6.8 and 6.1.1.4'

loop_
_geom_angle_atom_site_label_1
_geom_angle_atom_site_label_2
_geom_angle_atom_site_label_3
_geom_angle
_geom_angle_site_symmetry_1
_geom_angle_site_symmetry_3
_geom_angle_publ_flag
C5 N2 C9 108.0(2) . . ?
C14 N2 C5 127.9(3) . . ?
C14 N2 C9 123.2(3) . . ?
C4 N3 C11 107.9(2) . . ?
C14 N3 C4 123.3(3) . . ?
C14 N3 C11 128.3(3) . . ?
N3 C4 C10 108.6(3) . . ?
C15 C4 N3 129.2(3) . . ?
C15 C4 C10 122.1(3) . . ?
C6 C5 N2 108.4(3) . . ?
C13 C5 N2 130.6(3) . . ?
C13 C5 C6 120.9(3) . . ?
C5 C6 C7 107.3(3) . . ?
C21 C6 C5 119.9(3) . . ?
C21 C6 C7 132.8(3) . . ?
C9 C7 C6 107.5(3) . . ?
C18 C7 C6 132.6(3) . . ?
C18 C7 C9 119.8(3) . . ?
C11 C8 C10 107.8(3) . . ?
C23 C8 C10 132.6(3) . . ?
C23 C8 C11 119.5(3) . . ?
C7 C9 N2 108.6(3) . . ?
C17 C9 N2 129.7(3) . . ?
C17 C9 C7 121.6(3) . . ?
C4 C10 C8 107.3(3) . . ?
C20 C10 C4 119.0(3) . . ?
C20 C10 C8 133.6(3) . . ?
C8 C11 N3 108.3(3) . . ?
C12 C11 N3 130.0(3) . . ?
C12 C11 C8 121.6(3) . . ?
C11 C12 H12 121.1 . . ?
C11 C12 C16 117.8(3) . . ?
C16 C12 H12 121.1 . . ?
C5 C13 H13 121.0 . . ?
C22 C13 C5 117.9(3) . . ?
C22 C13 H13 121.0 . . ?
O1 C14 N2 123.1(3) . . ?
O1 C14 N3 122.1(3) . . ?
N2 C14 N3 114.8(3) . . ?
C4 C15 H15 121.6 . . ?
C19 C15 C4 116.9(3) . . ?
C19 C15 H15 121.6 . . ?
C12 C16 H16 119.4 . . ?
C28 C16 C12 121.2(3) . . ?
C28 C16 H16 119.4 . . ?
C9 C17 H17 121.5 . . ?
C9 C17 C27 117.1(3) . . ?
C27 C17 H17 121.5 . . ?
C7 C18 H18 120.5 . . ?
C24 C18 C7 119.1(3) . . ?
C24 C18 H18 120.5 . . ?
C15 C19 H19 119.0 . . ?
C15 C19 C25 122.1(3) . . ?
C25 C19 H19 119.0 . . ?
C10 C20 H20 120.3 . . ?
C25 C20 C10 119.3(3) . . ?
C25 C20 H20 120.3 . . ?
C6 C21 H21 120.4 . . ?
C26 C21 C6 119.3(3) . . ?
C26 C21 H21 120.4 . . ?
C13 C22 H22 119.2 . . ?
C13 C22 C26 121.5(3) . . ?
C26 C22 H22 119.2 . . ?
C8 C23 H23 120.4 . . ?
C28 C23 C8 119.1(3) . . ?
C28 C23 H23 120.4 . . ?
C18 C24 H24 119.8 . . ?
C18 C24 C27 120.4(3) . . ?
C27 C24 H24 119.8 . . ?
C19 C25 H25 119.7 . . ?
C20 C25 C19 120.5(3) . . ?
C20 C25 H25 119.7 . . ?
C21 C26 C22 120.5(3) . . ?
C21 C26 H26 119.8 . . ?
C22 C26 H26 119.8 . . ?
C17 C27 H27 119.0 . . ?
C24 C27 C17 122.0(3) . . ?
C24 C27 H27 119.0 . . ?
C16 C28 H28 119.6 . . ?
C23 C28 C16 120.8(3) . . ?
C23 C28 H28 119.6 . . ?

loop_
_geom_bond_atom_site_label_1
_geom_bond_atom_site_label_2
_geom_bond_distance
_geom_bond_site_symmetry_2
_geom_bond_publ_flag
O1 C14 1.215(4) . ?
N2 C5 1.423(4) . ?
N2 C9 1.428(4) . ?
N2 C14 1.395(4) . ?
N3 C4 1.419(4) . ?
N3 C11 1.431(4) . ?
N3 C14 1.412(4) . ?
C4 C10 1.422(4) . ?
C4 C15 1.396(4) . ?
C5 C6 1.415(4) . ?
C5 C13 1.395(4) . ?
C6 C7 1.461(4) . ?
C6 C21 1.393(5) . ?
C7 C9 1.405(4) . ?
C7 C18 1.403(5) . ?
C8 C10 1.447(4) . ?
C8 C11 1.413(4) . ?
C8 C23 1.411(5) . ?
C9 C17 1.393(5) . ?
C10 C20 1.398(4) . ?
C11 C12 1.381(5) . ?
C12 H12 0.9300 . ?
C12 C16 1.406(5) . ?
C13 H13 0.9300 . ?
C13 C22 1.382(5) . ?
C15 H15 0.9300 . ?
C15 C19 1.387(5) . ?
C16 H16 0.9300 . ?
C16 C28 1.403(6) . ?
C17 H17 0.9300 . ?
C17 C27 1.396(5) . ?
C18 H18 0.9300 . ?
C18 C24 1.376(5) . ?
C19 H19 0.9300 . ?
C19 C25 1.406(5) . ?
C20 H20 0.9300 . ?
C20 C25 1.381(5) . ?
C21 H21 0.9300 . ?
C21 C26 1.376(5) . ?
C22 H22 0.9300 . ?
C22 C26 1.406(6) . ?
C23 H23 0.9300 . ?
C23 C28 1.372(5) . ?
C24 H24 0.9300 . ?
C24 C27 1.395(6) . ?
C25 H25 0.9300 . ?
C26 H26 0.9300 . ?
C27 H27 0.9300 . ?
C28 H28 0.9300 . ?

loop_
_geom_torsion_atom_site_label_1
_geom_torsion_atom_site_label_2
_geom_torsion_atom_site_label_3
_geom_torsion_atom_site_label_4
_geom_torsion
_geom_torsion_site_symmetry_1
_geom_torsion_site_symmetry_2
_geom_torsion_site_symmetry_3
_geom_torsion_site_symmetry_4
_geom_torsion_publ_flag
N2 C5 C6 C7 -1.1(3) . . . . ?
N2 C5 C6 C21 -179.7(3) . . . . ?
N2 C5 C13 C22 179.4(3) . . . . ?
N2 C9 C17 C27 175.4(3) . . . . ?
N3 C4 C10 C8 2.8(3) . . . . ?
N3 C4 C10 C20 -175.3(3) . . . . ?
N3 C4 C15 C19 174.6(3) . . . . ?
N3 C11 C12 C16 179.1(3) . . . . ?
C4 N3 C11 C8 1.9(3) . . . . ?
C4 N3 C11 C12 -176.4(3) . . . . ?
C4 N3 C14 O1 30.7(5) . . . . ?
C4 N3 C14 N2 -149.6(3) . . . . ?
C4 C10 C20 C25 -0.4(5) . . . . ?
C4 C15 C19 C25 0.1(5) . . . . ?
C5 N2 C9 C7 -2.7(3) . . . . ?
C5 N2 C9 C17 -178.8(3) . . . . ?
C5 N2 C14 O1 -139.8(3) . . . . ?
C5 N2 C14 N3 40.4(4) . . . . ?
C5 C6 C7 C9 -0.5(3) . . . . ?
C5 C6 C7 C18 177.4(3) . . . . ?
C5 C6 C21 C26 0.4(5) . . . . ?
C5 C13 C22 C26 -0.8(5) . . . . ?
C6 C5 C13 C22 1.5(5) . . . . ?
C6 C7 C9 N2 2.0(3) . . . . ?
C6 C7 C9 C17 178.5(3) . . . . ?
C6 C7 C18 C24 -178.1(3) . . . . ?
C6 C21 C26 C22 0.3(5) . . . . ?
C7 C6 C21 C26 -177.7(3) . . . . ?
C7 C9 C17 C27 -0.3(5) . . . . ?
C7 C18 C24 C27 0.6(5) . . . . ?
C8 C10 C20 C25 -177.9(3) . . . . ?
C8 C11 C12 C16 1.1(5) . . . . ?
C8 C23 C28 C16 -0.3(6) . . . . ?
C9 N2 C5 C6 2.3(3) . . . . ?
C9 N2 C5 C13 -175.8(3) . . . . ?
C9 N2 C14 O1 27.7(5) . . . . ?
C9 N2 C14 N3 -152.0(3) . . . . ?
C9 C7 C18 C24 -0.3(5) . . . . ?
C9 C17 C27 C24 0.6(5) . . . . ?
C10 C4 C15 C19 -1.0(5) . . . . ?
C10 C8 C11 N3 -0.2(3) . . . . ?
C10 C8 C11 C12 178.3(3) . . . . ?
C10 C8 C23 C28 -178.5(3) . . . . ?
C10 C20 C25 C19 -0.4(5) . . . . ?
C11 N3 C4 C10 -2.9(3) . . . . ?
C11 N3 C4 C15 -179.0(3) . . . . ?
C11 N3 C14 O1 -139.9(3) . . . . ?
C11 N3 C14 N2 39.8(4) . . . . ?
C11 C8 C10 C4 -1.6(3) . . . . ?
C11 C8 C10 C20 176.1(3) . . . . ?
C11 C8 C23 C28 0.6(5) . . . . ?
C11 C12 C16 C28 -0.7(6) . . . . ?
C12 C16 C28 C23 0.3(6) . . . . ?
C13 C5 C6 C7 177.2(3) . . . . ?
C13 C5 C6 C21 -1.4(5) . . . . ?
C13 C22 C26 C21 -0.1(6) . . . . ?
C14 N2 C5 C6 171.4(3) . . . . ?
C14 N2 C5 C13 -6.7(5) . . . . ?
C14 N2 C9 C7 -172.4(3) . . . . ?
C14 N2 C9 C17 11.5(5) . . . . ?
C14 N3 C4 C10 -175.2(3) . . . . ?
C14 N3 C4 C15 8.7(5) . . . . ?
C14 N3 C11 C8 173.7(3) . . . . ?
C14 N3 C11 C12 -4.6(5) . . . . ?
C15 C4 C10 C8 179.2(3) . . . . ?
C15 C4 C10 C20 1.1(5) . . . . ?
C15 C19 C25 C20 0.6(5) . . . . ?
C18 C7 C9 N2 -176.3(3) . . . . ?
C18 C7 C9 C17 0.2(5) . . . . ?
C18 C24 C27 C17 -0.7(6) . . . . ?
C21 C6 C7 C9 177.8(3) . . . . ?
C21 C6 C7 C18 -4.3(6) . . . . ?
C23 C8 C10 C4 177.6(3) . . . . ?
C23 C8 C10 C20 -4.7(6) . . . . ?
C23 C8 C11 N3 -179.5(3) . . . . ?
C23 C8 C11 C12 -1.0(5) . . . . ?
